data_7130974
loop_
_publ_author_name
'Feng, Xuan'
'Li, Wenying'
'Yang, Lei'
'Song, Ting'
'Xia, Zhaoming'
'Lai, Qiuxue'
'Zhou, Xuemei'
'Hai, Xiao'
'Liu, Chong'

_publ_section_title
;
 Ce-Hydroxamate Metal-Organic Frameworks for Photocatalytic H2 Generation
;
_journal_name_full 'Chemical Communications'
_journal_paper_doi 10.1039/D2CC05189C
_journal_year 2022
_chemical_formula_moiety 'C10 H9 Ce N2 O6'
_chemical_formula_sum 'C10 H9 Ce N2 O6'
_chemical_formula_weight 393.31
_space_group_crystal_system tetragonal
_space_group_IT_number 98
_space_group_name_Hall 'I 4bw 2bw'
_space_group_name_H-M_alt 'I 41 2 2'
_atom_sites_solution_hydrogens geom
_atom_sites_solution_primary dual
_audit_creation_date 2022-03-18
_audit_creation_method
;
Olex2 1.5
(compiled 2021.12.09 svn.r5202d8cf for OlexSys, GUI svn.r6439)
;
_audit_update_record
;
2022-03-18 deposited with the CCDC.	2022-11-09 downloaded from the CCDC.
;
_cell_angle_alpha 90
_cell_angle_beta 90
_cell_angle_gamma 90
_cell_formula_units_Z 8
_cell_length_a 17.450(3)
_cell_length_b 17.450(3)
_cell_length_c 16.295(4)
_cell_measurement_reflns_used 9939
_cell_measurement_temperature 304(2)
_cell_measurement_theta_max 27.396
_cell_measurement_theta_min 2.333
_cell_volume 4961.9(17)
_computing_molecular_graphics 'Olex2 1.5 (Dolomanov et al., 2009)'
_computing_publication_material 'Olex2 1.5 (Dolomanov et al., 2009)'
_computing_structure_refinement 'SHELXL 2018/3 (Sheldrick, 2015)'
_computing_structure_solution 'SHELXT 2018/2 (Sheldrick, 2018)'
_diffrn_ambient_temperature 304.0
_diffrn_measured_fraction_theta_full 0.998
_diffrn_measured_fraction_theta_max 0.996
_diffrn_measurement_device_type 'Bruker APEX-II CCD'
_diffrn_radiation_type MoK\a
_diffrn_radiation_wavelength 0.71073
_diffrn_reflns_av_R_equivalents 0.1090
_diffrn_reflns_av_unetI/netI 0.0249
_diffrn_reflns_Laue_measured_fraction_full 0.998
_diffrn_reflns_Laue_measured_fraction_max 0.996
_diffrn_reflns_limit_h_max 22
_diffrn_reflns_limit_h_min -22
_diffrn_reflns_limit_k_max 22
_diffrn_reflns_limit_k_min -22
_diffrn_reflns_limit_l_max 21
_diffrn_reflns_limit_l_min -21
_diffrn_reflns_number 101387
_diffrn_reflns_point_group_measured_fraction_full 0.999
_diffrn_reflns_point_group_measured_fraction_max 0.995
_diffrn_reflns_theta_full 25.242
_diffrn_reflns_theta_max 27.624
_diffrn_reflns_theta_min 2.334
_exptl_absorpt_coefficient_mu 1.847
_exptl_absorpt_correction_T_max 0.7456
_exptl_absorpt_correction_T_min 0.5343
_exptl_absorpt_correction_type multi-scan
_exptl_absorpt_process_details 'SADABS-2016/2 (Bruker,2016/2) was used for absorption correction.'
_exptl_crystal_colour yellow
_exptl_crystal_colour_primary yellow
_exptl_crystal_density_diffrn 1.053
_exptl_crystal_description block
_exptl_crystal_F_000 1512
_exptl_crystal_size_max 0.43
_exptl_crystal_size_mid 0.13
_exptl_crystal_size_min 0.09
_refine_diff_density_max 1.067
_refine_diff_density_min -0.437
_refine_diff_density_rms 0.116
_refine_ls_abs_structure_details
;
 Refined as an inversion twin.
;
_refine_ls_abs_structure_Flack 0.50(2)
_refine_ls_extinction_method none
_refine_ls_goodness_of_fit_ref 1.045
_refine_ls_hydrogen_treatment constr
_refine_ls_matrix_type full
_refine_ls_number_parameters 94
_refine_ls_number_reflns 2891
_refine_ls_number_restraints 27
_refine_ls_restrained_S_all 1.077
_refine_ls_R_factor_all 0.0349
_refine_ls_R_factor_gt 0.0307
_refine_ls_shift/su_max 0.000
_refine_ls_shift/su_mean 0.000
_refine_ls_structure_factor_coef Fsqd
_refine_ls_weighting_details 'w=1/[\s^2^(Fo^2^)+(0.0624P)^2^] where P=(Fo^2^+2Fc^2^)/3'
_refine_ls_weighting_scheme calc
_refine_ls_wR_factor_gt 0.0800
_refine_ls_wR_factor_ref 0.0820
_reflns_Friedel_coverage 0.745
_reflns_Friedel_fraction_full 1.000
_reflns_Friedel_fraction_max 0.994
_reflns_number_gt 2633
_reflns_number_total 2891
_reflns_threshold_expression 'I > 2\s(I)'
_cod_data_source_file d2cc05189c2.cif
_cod_data_source_block SUM-7
_cod_original_cell_volume 4961(2)
_cod_database_code 7130974
_shelx_shelxl_version_number 2018/3
_shelx_space_group_comment
;
The symmetry employed for this shelxl refinement is uniquely defined
by the following loop, which should always be used as a source of
symmetry information in preference to the above space-group names.
They are only intended as comments.
;
_shelx_estimated_absorpt_t_max 0.851
_shelx_estimated_absorpt_t_min 0.504
_olex2_refinement_description
;
1. Twinned data refinement
 Scales: 0.50(2)
 0.50(2)
2. Fixed Uiso
 At 1.2 times of:
  All C(H) groups, All N(H) groups
 At 1.5 times of:
  All C(H,H,H) groups
3. Rigid bond restraints
 C2, C3, C4
 with sigma for 1-2 distances of 0.01 and sigma for 1-3 distances of 0.01
4. Uiso/Uaniso restraints and constraints
C2 \\sim C3 \\sim C4: within 2A with sigma of 0.04 and sigma for terminal atoms
of 0.08 within 2A
Uanis(C3) \\sim Ueq, Uanis(C6) \\sim Ueq: with sigma of 0.005 and sigma for
terminal atoms of 0.01
5. Others
 Fixed Sof: C6(0.5) H6A(0.5) H6B(0.5) H6C(0.5)
6.a Aromatic/amide H refined with riding coordinates:
 N1(H1), C3(H3), C4(H4)
6.b Idealised Me refined as rotating group:
 C6(H6A,H6B,H6C)
;
_smtbx_masks_void_probe_radius 1.2
_smtbx_masks_void_truncation_radius 1.2
_olex2_submission_special_instructions 'No special instructions were received'

loop_
_space_group_symop_operation_xyz
'x, y, z'
'-x+1/2, -y+1/2, z+1/2'
'-y, x+1/2, z+1/4'
'y+1/2, -x, z+3/4'
'-x+1/2, y, -z+3/4'
'x, -y+1/2, -z+1/4'
'y+1/2, x+1/2, -z+1/2'
'-y, -x, -z'
'x+1/2, y+1/2, z+1/2'
'-x+1, -y+1, z+1'
'-y+1/2, x+1, z+3/4'
'y+1, -x+1/2, z+5/4'
'-x+1, y+1/2, -z+5/4'
'x+1/2, -y+1, -z+3/4'
'y+1, x+1, -z+1'
'-y+1/2, -x+1/2, -z+1/2'

loop_
_atom_site_label
_atom_site_type_symbol
_atom_site_fract_x
_atom_site_fract_y
_atom_site_fract_z
_atom_site_U_iso_or_equiv
_atom_site_adp_type
_atom_site_occupancy
_atom_site_site_symmetry_order
_atom_site_calc_flag
_atom_site_refinement_flags_posn
_atom_site_refinement_flags_adp
_atom_site_refinement_flags_occupancy
_atom_site_disorder_assembly
_atom_site_disorder_group
Ce1 Ce 0.250000 0.73130(2) 0.375000 0.02417(14) Uani 1 2 d S T P . .
O1 O 0.3271(2) 0.7780(2) 0.49000(19) 0.0338(9) Uani 1 1 d . . . . .
N1 N 0.3742(3) 0.8398(3) 0.4855(3) 0.0440(15) Uani 1 1 d . . . . .
H1 H 0.391002 0.855479 0.438824 0.053 Uiso 1 1 calc R U . . .
O2 O 0.3674(2) 0.8532(2) 0.62116(19) 0.0524(13) Uani 1 1 d . . . . .
O3 O 0.3398(3) 0.8301(3) 0.3182(2) 0.067(2) Uani 1 1 d . . . . .
C1 C 0.3935(4) 0.8750(4) 0.5529(4) 0.0409(13) Uani 1 1 d . . . . .
C2 C 0.4491(4) 0.9375(4) 0.5467(4) 0.057(2) Uani 1 1 d . U . . .
C3 C 0.4743(4) 0.9692(4) 0.6167(3) 0.062(2) Uani 1 1 d . U . . .
H3 H 0.457126 0.949772 0.666580 0.074 Uiso 1 1 calc R U . . .
C5 C 0.3568(4) 0.8568(4) 0.250000 0.076(5) Uani 1 2 d S T P . .
C4 C 0.4670(7) 0.9726(7) 0.4781(4) 0.136(6) Uani 1 1 d . U . . .
H4 H 0.439138 0.963674 0.430403 0.163 Uiso 1 1 calc R U . . .
C6 C 0.4399(10) 0.8969(12) 0.2469(13) 0.087(6) Uani 0.5 1 d . U P . .
H6A H 0.442167 0.937130 0.286912 0.130 Uiso 0.5 1 calc R U P . .
H6B H 0.448353 0.917882 0.193171 0.130 Uiso 0.5 1 calc R U P . .
H6C H 0.478698 0.859425 0.258603 0.130 Uiso 0.5 1 calc R U P . .

loop_
_atom_site_aniso_label
_atom_site_aniso_U_11
_atom_site_aniso_U_22
_atom_site_aniso_U_33
_atom_site_aniso_U_23
_atom_site_aniso_U_13
_atom_site_aniso_U_12
Ce1 0.0277(2) 0.0275(2) 0.01721(19) 0.000 0.00066(13) 0.000
O1 0.036(2) 0.046(2) 0.0192(15) -0.0057(15) 0.0020(14) -0.0214(18)
N1 0.058(3) 0.062(4) 0.0119(18) 0.005(2) 0.002(2) -0.033(3)
O2 0.073(3) 0.067(3) 0.0166(17) -0.016(2) 0.021(2) -0.048(2)
O3 0.086(4) 0.096(4) 0.0183(18) -0.003(2) 0.0045(19) -0.069(4)
C1 0.037(3) 0.045(4) 0.040(3) -0.002(3) 0.011(3) -0.017(3)
C2 0.071(5) 0.067(5) 0.035(3) 0.003(3) -0.015(3) -0.054(4)
C3 0.094(4) 0.068(4) 0.023(3) -0.007(3) -0.003(3) -0.036(4)
C5 0.087(7) 0.087(7) 0.055(6) 0.003(6) -0.003(6) -0.069(8)
C4 0.225(14) 0.146(10) 0.036(3) -0.003(5) 0.005(6) -0.146(9)
C6 0.072(10) 0.101(11) 0.086(9) -0.016(10) -0.024(9) -0.033(9)

loop_
_atom_type_symbol
_atom_type_description
_atom_type_scat_dispersion_real
_atom_type_scat_dispersion_imag
_atom_type_scat_source
C C 0.0033 0.0016 'International Tables Vol C Tables 4.2.6.8 and 6.1.1.4'
H H 0.0000 0.0000 'International Tables Vol C Tables 4.2.6.8 and 6.1.1.4'
Ce Ce -0.2486 2.6331 'International Tables Vol C Tables 4.2.6.8 and 6.1.1.4'
N N 0.0061 0.0033 'International Tables Vol C Tables 4.2.6.8 and 6.1.1.4'
O O 0.0106 0.0060 'International Tables Vol C Tables 4.2.6.8 and 6.1.1.4'

loop_
_geom_angle_atom_site_label_1
_geom_angle_atom_site_label_2
_geom_angle_atom_site_label_3
_geom_angle
_geom_angle_site_symmetry_1
_geom_angle_site_symmetry_3
_geom_angle_publ_flag
Ce1 Ce1 Ce1 170.869(10) 3_655 4_464 ?
O1 Ce1 Ce1 154.28(8) 8_666 4_464 ?
O1 Ce1 Ce1 33.36(8) 4_464 4_464 ?
O1 Ce1 Ce1 33.77(8) 5 4_464 ?
O1 Ce1 Ce1 141.11(9) 5 3_655 ?
O1 Ce1 Ce1 33.77(8) . 3_655 ?
O1 Ce1 Ce1 141.11(9) . 4_464 ?
O1 Ce1 Ce1 33.36(8) 8_666 3_655 ?
O1 Ce1 Ce1 154.28(8) 4_464 3_655 ?
O1 Ce1 O1 141.1(2) . 5 ?
O1 Ce1 O1 64.18(15) 5 4_464 ?
O1 Ce1 O1 64.18(15) . 8_666 ?
O1 Ce1 O1 135.23(10) 5 8_666 ?
O1 Ce1 O1 135.23(10) . 4_464 ?
O1 Ce1 O1 131.30(17) 4_464 8_666 ?
O1 Ce1 O2 127.46(11) 5 4_464 ?
O1 Ce1 O2 83.10(13) 4_464 8_666 ?
O1 Ce1 O2 83.10(13) 8_666 4_464 ?
O1 Ce1 O2 81.47(13) 5 8_666 ?
O1 Ce1 O2 63.27(11) 8_666 8_666 ?
O1 Ce1 O2 127.45(11) . 8_666 ?
O1 Ce1 O2 63.27(11) 4_464 4_464 ?
O1 Ce1 O2 81.48(13) . 4_464 ?
O1 Ce1 O3 73.14(12) 5 5 ?
O1 Ce1 O3 80.31(14) 4_464 . ?
O1 Ce1 O3 73.14(12) . . ?
O1 Ce1 O3 80.31(14) 8_666 5 ?
O1 Ce1 O3 80.35(15) . 5 ?
O1 Ce1 O3 137.33(12) 4_464 5 ?
O1 Ce1 O3 80.35(15) 5 . ?
O1 Ce1 O3 137.33(12) 8_666 . ?
O2 Ce1 Ce1 95.02(7) 8_666 3_655 ?
O2 Ce1 Ce1 91.29(7) 8_666 4_464 ?
O2 Ce1 Ce1 91.29(7) 4_464 3_655 ?
O2 Ce1 Ce1 95.02(7) 4_464 4_464 ?
O2 Ce1 O2 92.6(2) 8_666 4_464 ?
O2 Ce1 O3 90.81(17) 4_464 . ?
O2 Ce1 O3 90.81(17) 8_666 5 ?
O2 Ce1 O3 159.40(11) 4_464 5 ?
O2 Ce1 O3 159.40(11) 8_666 . ?
O3 Ce1 Ce1 68.17(8) 5 3_655 ?
O3 Ce1 Ce1 68.17(8) . 4_464 ?
O3 Ce1 Ce1 105.21(8) 5 4_464 ?
O3 Ce1 Ce1 105.21(8) . 3_655 ?
O3 Ce1 O3 93.1(3) 5 . ?
Ce1 O1 Ce1 112.88(14) . 3_655 ?
N1 O1 Ce1 117.0(3) . 3_655 ?
N1 O1 Ce1 123.8(3) . . ?
O1 N1 H1 120.5 . . ?
C1 N1 O1 119.0(4) . . ?
C1 N1 H1 120.5 . . ?
C1 O2 Ce1 119.3(3) . 3_655 ?
C5 O3 Ce1 137.5(5) . . ?
N1 C1 C2 117.7(5) . . ?
O2 C1 N1 120.5(5) . . ?
O2 C1 C2 121.7(6) . . ?
C3 C2 C1 117.8(6) . . ?
C4 C2 C1 124.4(6) . . ?
C4 C2 C3 117.0(6) . . ?
C2 C3 C3 121.8(4) . 10_564 ?
C2 C3 H3 119.1 . . ?
C3 C3 H3 119.1 10_564 . ?
O3 C5 O3 128.6(8) 7_455 . ?
O3 C5 C6 114.4(9) . 7_455 ?
O3 C5 C6 114.4(9) 7_455 . ?
O3 C5 C6 113.9(9) 7_455 7_455 ?
O3 C5 C6 113.9(9) . . ?
C6 C5 C6 38.7(17) . 7_455 ?
C2 C4 C4 118.8(6) . 10_564 ?
C2 C4 H4 120.6 . . ?
C4 C4 H4 120.6 10_564 . ?
C5 C6 H6A 109(4) . 7_455 ?
C5 C6 H6A 109.5 . . ?
C5 C6 H6B 109.5 . . ?
C5 C6 H6C 109.5 . . ?
H6A C6 H6A 77.9 . 7_455 ?
H6A C6 H6B 109.5 . . ?
H6A C6 H6C 109.5 . . ?
H6B C6 H6A 34.4 . 7_455 ?
H6B C6 H6C 109.5 . . ?
H6C C6 H6A 135.0 . 7_455 ?

loop_
_geom_bond_atom_site_label_1
_geom_bond_atom_site_label_2
_geom_bond_distance
_geom_bond_site_symmetry_2
_geom_bond_publ_flag
Ce1 Ce1 4.0997(10) 4_464 ?
Ce1 Ce1 4.0997(10) 3_655 ?
Ce1 O1 2.473(3) 8_666 ?
Ce1 O1 2.473(3) 4_464 ?
Ce1 O1 2.447(3) . ?
Ce1 O1 2.447(3) 5 ?
Ce1 O2 2.492(4) 8_666 ?
Ce1 O2 2.492(4) 4_464 ?
Ce1 O3 2.508(4) . ?
Ce1 O3 2.508(4) 5 ?
O1 N1 1.358(6) . ?
N1 H1 0.8600 . ?
N1 C1 1.303(7) . ?
O2 C1 1.261(6) . ?
O3 C5 1.240(5) . ?
C1 C2 1.464(8) . ?
C2 C3 1.342(7) . ?
C2 C4 1.312(9) . ?
C3 C3 1.399(15) 10_564 ?
C3 H3 0.9300 . ?
C5 C6 1.611(16) . ?
C5 C6 1.611(16) 7_455 ?
C4 C4 1.497(15) 10_564 ?
C4 H4 0.9300 . ?
C6 H6A 0.9600 . ?
C6 H6A 0.96(5) 7_455 ?
C6 H6B 0.9600 . ?
C6 H6C 0.9600 . ?

loop_
_geom_torsion_atom_site_label_1
_geom_torsion_atom_site_label_2
_geom_torsion_atom_site_label_3
_geom_torsion_atom_site_label_4
_geom_torsion
_geom_torsion_site_symmetry_1
_geom_torsion_site_symmetry_2
_geom_torsion_site_symmetry_3
_geom_torsion_site_symmetry_4
_geom_torsion_publ_flag
Ce1 O1 N1 C1 158.3(5) . . . . ?
Ce1 O1 N1 C1 8.3(8) 3_655 . . . ?
Ce1 O2 C1 N1 -5.8(10) 3_655 . . . ?
Ce1 O2 C1 C2 177.3(6) 3_655 . . . ?
Ce1 O3 C5 O3 0.4(4) . . . 7_455 ?
Ce1 O3 C5 C6 159.0(10) . . . 7_455 ?
Ce1 O3 C5 C6 -158.4(10) . . . . ?
O1 N1 C1 O2 -1.8(11) . . . . ?
O1 N1 C1 C2 175.2(7) . . . . ?
N1 C1 C2 C3 -174.1(8) . . . . ?
N1 C1 C2 C4 16.9(15) . . . . ?
O2 C1 C2 C3 2.9(12) . . . . ?
O2 C1 C2 C4 -166.1(11) . . . . ?
C1 C2 C3 C3 -178.1(8) . . . 10_564 ?
C1 C2 C4 C4 -170.8(14) . . . 10_564 ?
C3 C2 C4 C4 20(2) . . . 10_564 ?
C4 C2 C3 C3 -8.3(16) . . . 10_564 ?

loop_
_twin_individual_id
_twin_individual_mass_fraction_refined
1 0.50(2)
2 0.50(2)

loop_
_smtbx_masks_void_nr
_smtbx_masks_void_average_x
_smtbx_masks_void_average_y
_smtbx_masks_void_average_z
_smtbx_masks_void_volume
_smtbx_masks_void_count_electrons
_smtbx_masks_void_content
1 0.250 0.250 -0.866 1441.0 481.9 ?
2 -0.250 0.750 -0.365 1441.0 481.9 ?
